data_1542306
loop_
_publ_author_name
'McDonagh, Anthony W.'
'Mahon, Mary F.'
'Murphy, Paul V.'

_publ_section_title
;
 Lewis Acid Induced Anomerization of Se-Glycosides. Application to
 Synthesis of \a-Se-GalCer.
;
_journal_issue 3
_journal_name_full 'Organic letters'
_journal_page_first 552
_journal_page_last 555
_journal_paper_doi 10.1021/acs.orglett.5b03591
_journal_volume 18
_journal_year 2016
_chemical_formula_moiety 'C31 H30 O9 Se'
_chemical_formula_sum 'C31 H30 O9 Se'
_chemical_formula_weight 625.51
_chemical_name_systematic
;
 ?
;
_space_group_crystal_system orthorhombic
_space_group_IT_number 19
_space_group_name_Hall 'P 2ac 2ab'
_space_group_name_H-M_alt 'P 21 21 21'
_symmetry_space_group_name_Hall 'P 2ac 2ab'
_symmetry_space_group_name_H-M 'P 21 21 21'
_atom_sites_solution_hydrogens geom
_atom_sites_solution_primary iterative
_audit_creation_date 2015-09-28
_audit_creation_method
;
Olex2 1.2
(compiled 2015.01.26 svn.r3150 for OlexSys, GUI svn.r4998)
;
_cell_angle_alpha 90
_cell_angle_beta 90
_cell_angle_gamma 90
_cell_formula_units_Z 4
_cell_length_a 6.22509(5)
_cell_length_b 17.41592(17)
_cell_length_c 26.9154(2)
_cell_measurement_reflns_used 20126
_cell_measurement_temperature 277.74(10)
_cell_measurement_theta_max 71.8070
_cell_measurement_theta_min 5.0920
_cell_volume 2918.05(4)
_computing_cell_refinement
;
CrysAlisPro, Agilent Technologies,
Version 1.171.37.35 (release 13-08-2014 CrysAlis171 .NET)
(compiled Aug 13 2014,18:06:01)
;
_computing_data_collection
;
CrysAlisPro, Agilent Technologies,
Version 1.171.37.35 (release 13-08-2014 CrysAlis171 .NET)
(compiled Aug 13 2014,18:06:01)
;
_computing_data_reduction
;
CrysAlisPro, Agilent Technologies,
Version 1.171.37.35 (release 13-08-2014 CrysAlis171 .NET)
(compiled Aug 13 2014,18:06:01)
;
_computing_molecular_graphics 'Olex2 (Dolomanov et al., 2009)'
_computing_publication_material 'Olex2 (Dolomanov et al., 2009)'
_computing_structure_refinement 'ShelXL (Sheldrick, 2008)'
_computing_structure_solution 'olex2.solve (Bourhis et al., 2015)'
_diffrn_ambient_environment air
_diffrn_ambient_temperature 277.74(10)
_diffrn_detector 'CCD plate'
_diffrn_detector_area_resol_mean 8.1150
_diffrn_detector_type EosS2
_diffrn_measured_fraction_theta_full 0.999
_diffrn_measured_fraction_theta_max 0.998
_diffrn_measurement_details
;
?
;
_diffrn_measurement_device 'four-circle diffractometer'
_diffrn_measurement_device_type 'SuperNova, Dual, Cu at zero, EosS2'
_diffrn_measurement_method '\w scans'
_diffrn_orient_matrix_UB_11 0.0512634000
_diffrn_orient_matrix_UB_12 -0.0483026000
_diffrn_orient_matrix_UB_13 -0.0464656000
_diffrn_orient_matrix_UB_21 0.1221571000
_diffrn_orient_matrix_UB_22 0.0685370000
_diffrn_orient_matrix_UB_23 -0.0226242000
_diffrn_orient_matrix_UB_31 0.2089736000
_diffrn_orient_matrix_UB_32 -0.0281923000
_diffrn_orient_matrix_UB_33 0.0246221000
_diffrn_radiation_monochromator mirror
_diffrn_radiation_probe x-ray
_diffrn_radiation_type CuK\a
_diffrn_radiation_wavelength 1.54184
_diffrn_reflns_av_R_equivalents 0.0411
_diffrn_reflns_av_unetI/netI 0.0258
_diffrn_reflns_laue_measured_fraction_full 0.999
_diffrn_reflns_laue_measured_fraction_max 0.998
_diffrn_reflns_limit_h_max 7
_diffrn_reflns_limit_h_min -6
_diffrn_reflns_limit_k_max 21
_diffrn_reflns_limit_k_min -21
_diffrn_reflns_limit_l_max 33
_diffrn_reflns_limit_l_min -31
_diffrn_reflns_number 36496
_diffrn_reflns_point_group_measured_fraction_full 0.999
_diffrn_reflns_point_group_measured_fraction_max 0.997
_diffrn_reflns_theta_full 67.684
_diffrn_reflns_theta_max 72.017
_diffrn_reflns_theta_min 5.079
_diffrn_source 'sealed X-ray tube'
_diffrn_source_type 'SuperNova (Cu) X-ray Source'
_exptl_absorpt_coefficient_mu 2.199
_exptl_absorpt_correction_T_max 1.00000
_exptl_absorpt_correction_T_min 0.92578
_exptl_absorpt_correction_type multi-scan
_exptl_absorpt_process_details
;
CrysAlisPro, Agilent Technologies,
Version 1.171.37.35 (release 13-08-2014 CrysAlis171 .NET)
(compiled Aug 13 2014,18:06:01)
Empirical absorption correction using spherical harmonics,
 implemented in SCALE3 ABSPACK scaling algorithm.
Empirical absorption correction using spherical harmonics,
 implemented in SCALE3 ABSPACK scaling algorithm.
;
_exptl_crystal_density_diffrn 1.424
_exptl_crystal_description
;
;
_exptl_crystal_F_000 1288
_exptl_crystal_size_max 0.1819
_exptl_crystal_size_mid 0.0727
_exptl_crystal_size_min 0.0304
_refine_diff_density_max 0.237
_refine_diff_density_min -0.302
_refine_diff_density_rms 0.041
_refine_ls_abs_structure_details
;
 Flack x determined using 2301 quotients [(I+)-(I-)]/[(I+)+(I-)]
 (Parsons, Flack and Wagner, Acta Cryst. B69 (2013) 249-259).
;
_refine_ls_abs_structure_Flack -0.008(6)
_refine_ls_extinction_method none
_refine_ls_goodness_of_fit_ref 1.063
_refine_ls_hydrogen_treatment constr
_refine_ls_matrix_type full
_refine_ls_number_parameters 372
_refine_ls_number_reflns 5733
_refine_ls_number_restraints 0
_refine_ls_restrained_S_all 1.063
_refine_ls_R_factor_all 0.0284
_refine_ls_R_factor_gt 0.0267
_refine_ls_shift/su_max 0.001
_refine_ls_shift/su_mean 0.000
_refine_ls_structure_factor_coef Fsqd
_refine_ls_weighting_details 'w=1/[\s^2^(Fo^2^)+(0.0329P)^2^+0.6326P] where P=(Fo^2^+2Fc^2^)/3'
_refine_ls_weighting_scheme calc
_refine_ls_wR_factor_gt 0.0641
_refine_ls_wR_factor_ref 0.0650
_reflns_Friedel_coverage 0.738
_reflns_friedel_fraction_full 1.000
_reflns_friedel_fraction_max 0.996
_reflns_number_gt 5532
_reflns_number_total 5733
_reflns_threshold_expression 'I > 2\s(I)'
_cod_data_source_file ol5b03591_si_001.cif
_cod_data_source_block s15pma1
_cod_depositor_comments 'Adding full bibliography for 1542306.cif.'
_cod_database_code 1542306
_shelxl_version_number 2014-3
_chemical_oxdiff_formula 'Cu1 N2 B1 C28 H44'
_shelx_space_group_comment
;
The symmetry employed for this shelxl refinement is uniquely defined
by the following loop, which should always be used as a source of
symmetry information in preference to the above space-group names.
They are only intended as comments.
;
_reflns_odcompleteness_completeness 99.80
_reflns_odcompleteness_iscentric 1
_reflns_odcompleteness_theta 66.97
_olex2_refinement_description
;
1. Fixed Uiso
 At 1.2 times of:
  All C(H) groups, All C(H,H) groups
 At 1.5 times of:
  All C(H,H,H) groups
2.a Ternary CH refined with riding coordinates:
 C1(H1), C2(H2), C3(H3), C4(H4), C5(H5)
2.b Secondary CH2 refined with riding coordinates:
 C29(H29A,H29B), C30(H30A,H30B)
2.c Aromatic/amide H refined with riding coordinates:
 C10(H10), C11(H11), C12(H12), C13(H13), C14(H14), C17(H17), C18(H18),
 C19(H19), C20(H20), C21(H21), C24(H24), C25(H25), C26(H26), C27(H27), C28(H28)
2.d Idealised Me refined as rotating group:
 C7(H7A,H7B,H7C), C31(H31A,H31B,H31C)
;

loop_
_space_group_symop_operation_xyz
'x, y, z'
'-x+1/2, -y, z+1/2'
'x+1/2, -y+1/2, -z'
'-x, y+1/2, -z+1/2'

loop_
_atom_site_label
_atom_site_type_symbol
_atom_site_fract_x
_atom_site_fract_y
_atom_site_fract_z
_atom_site_U_iso_or_equiv
_atom_site_adp_type
_atom_site_occupancy
_atom_site_site_symmetry_order
_atom_site_calc_flag
_atom_site_refinement_flags_posn
Se1 Se -0.40513(5) -0.60829(2) -0.25434(2) 0.03503(9) Uani 1 1 d .
O1 O -0.3458(3) -0.64903(10) -0.35638(7) 0.0251(4) Uani 1 1 d .
O2 O -0.8422(3) -0.67516(13) -0.41734(8) 0.0370(5) Uani 1 1 d .
O3 O -0.5306(4) -0.73954(14) -0.42377(9) 0.0431(5) Uani 1 1 d .
O4 O -0.4513(3) -0.55244(11) -0.43950(6) 0.0247(4) Uani 1 1 d .
O5 O -0.7229(4) -0.49043(18) -0.47696(9) 0.0537(7) Uani 1 1 d .
O6 O -0.4207(3) -0.42082(10) -0.38530(6) 0.0245(3) Uani 1 1 d .
O7 O -0.7449(4) -0.37668(13) -0.36213(10) 0.0474(6) Uani 1 1 d .
O8 O -0.1899(3) -0.46282(11) -0.30192(7) 0.0269(4) Uani 1 1 d .
O9 O 0.1359(3) -0.51643(11) -0.29324(7) 0.0279(4) Uani 1 1 d .
C1 C -0.5573(4) -0.62888(14) -0.36998(9) 0.0239(5) Uani 1 1 d .
H1 H -0.6490 -0.6301 -0.3404 0.029 Uiso 1 1 calc R
C2 C -0.5674(4) -0.54893(14) -0.39307(9) 0.0227(5) Uani 1 1 d .
H2 H -0.7171 -0.5342 -0.3991 0.027 Uiso 1 1 calc R
C3 C -0.4603(4) -0.49119(14) -0.35873(9) 0.0222(5) Uani 1 1 d .
H3 H -0.5554 -0.4807 -0.3305 0.027 Uiso 1 1 calc R
C4 C -0.2440(4) -0.51815(14) -0.33945(9) 0.0223(5) Uani 1 1 d .
H4 H -0.1379 -0.5158 -0.3663 0.027 Uiso 1 1 calc R
C5 C -0.2569(4) -0.60074(16) -0.31942(9) 0.0247(5) Uani 1 1 d .
H5 H -0.1088 -0.6180 -0.3141 0.030 Uiso 1 1 calc R
C6 C -0.6358(4) -0.68885(16) -0.40687(10) 0.0281(5) Uani 1 1 d .
C7 C -0.9383(6) -0.7248(2) -0.45422(14) 0.0492(8) Uani 1 1 d .
H7A H -0.8858 -0.7111 -0.4866 0.074 Uiso 1 1 calc GR
H7B H -1.0917 -0.7190 -0.4534 0.074 Uiso 1 1 calc GR
H7C H -0.9015 -0.7772 -0.4472 0.074 Uiso 1 1 calc GR
C8 C -0.5486(5) -0.51996(17) -0.47907(10) 0.0300(6) Uani 1 1 d .
C9 C -0.4150(5) -0.52538(15) -0.52474(9) 0.0307(5) Uani 1 1 d .
C10 C -0.2075(6) -0.55295(19) -0.52421(12) 0.0385(7) Uani 1 1 d .
H10 H -0.1449 -0.5690 -0.4946 0.046 Uiso 1 1 calc R
C11 C -0.0932(7) -0.5565(2) -0.56836(14) 0.0522(8) Uani 1 1 d .
H11 H 0.0469 -0.5751 -0.5684 0.063 Uiso 1 1 calc R
C12 C -0.1866(8) -0.5326(2) -0.61211(13) 0.0568(11) Uani 1 1 d .
H12 H -0.1081 -0.5345 -0.6415 0.068 Uiso 1 1 calc R
C13 C -0.3934(8) -0.5062(2) -0.61286(11) 0.0524(9) Uani 1 1 d .
H13 H -0.4559 -0.4912 -0.6427 0.063 Uiso 1 1 calc R
C14 C -0.5094(6) -0.5017(2) -0.56918(12) 0.0428(7) Uani 1 1 d .
H14 H -0.6494 -0.4831 -0.5694 0.051 Uiso 1 1 calc R
C15 C -0.5779(5) -0.36699(15) -0.38362(9) 0.0266(5) Uani 1 1 d .
C16 C -0.5185(4) -0.29668(15) -0.41138(10) 0.0255(5) Uani 1 1 d .
C17 C -0.6694(5) -0.23756(17) -0.41370(11) 0.0322(6) Uani 1 1 d .
H17 H -0.8029 -0.2434 -0.3986 0.039 Uiso 1 1 calc R
C18 C -0.6198(6) -0.17019(17) -0.43848(12) 0.0403(7) Uani 1 1 d .
H18 H -0.7201 -0.1307 -0.4400 0.048 Uiso 1 1 calc R
C19 C -0.4224(6) -0.16153(16) -0.46098(11) 0.0396(7) Uani 1 1 d .
H19 H -0.3900 -0.1162 -0.4776 0.047 Uiso 1 1 calc R
C20 C -0.2721(5) -0.22007(18) -0.45890(11) 0.0353(6) Uani 1 1 d .
H20 H -0.1395 -0.2139 -0.4743 0.042 Uiso 1 1 calc R
C21 C -0.3183(5) -0.28792(17) -0.43395(10) 0.0286(5) Uani 1 1 d .
H21 H -0.2169 -0.3271 -0.4323 0.034 Uiso 1 1 calc R
C22 C 0.0051(4) -0.46884(15) -0.28103(9) 0.0240(5) Uani 1 1 d .
C23 C 0.0364(4) -0.41153(15) -0.24069(10) 0.0283(5) Uani 1 1 d .
C24 C 0.2380(5) -0.40617(18) -0.21850(12) 0.0361(6) Uani 1 1 d .
H24 H 0.3495 -0.4377 -0.2290 0.043 Uiso 1 1 calc R
C25 C 0.2715(6) -0.3536(2) -0.18062(13) 0.0448(8) Uani 1 1 d .
H25 H 0.4070 -0.3488 -0.1664 0.054 Uiso 1 1 calc R
C26 C 0.1045(7) -0.3083(2) -0.16398(13) 0.0506(9) Uani 1 1 d .
H26 H 0.1267 -0.2740 -0.1380 0.061 Uiso 1 1 calc R
C27 C -0.0950(7) -0.3137(2) -0.18580(14) 0.0515(9) Uani 1 1 d .
H27 H -0.2065 -0.2826 -0.1747 0.062 Uiso 1 1 calc R
C28 C -0.1313(5) -0.36529(18) -0.22422(12) 0.0377(7) Uani 1 1 d .
H28 H -0.2664 -0.3689 -0.2388 0.045 Uiso 1 1 calc R
C29 C -0.2166(5) -0.6863(2) -0.22448(12) 0.0411(7) Uani 1 1 d .
H29A H -0.2904 -0.7089 -0.1963 0.049 Uiso 1 1 calc R
H29B H -0.1933 -0.7268 -0.2487 0.049 Uiso 1 1 calc R
C30 C -0.0048(7) -0.6578(2) -0.20753(19) 0.0629(12) Uani 1 1 d .
H30A H -0.0290 -0.6154 -0.1849 0.075 Uiso 1 1 calc R
H30B H 0.0712 -0.6376 -0.2361 0.075 Uiso 1 1 calc R
C31 C 0.1371(6) -0.7143(3) -0.18241(14) 0.0566(10) Uani 1 1 d .
H31A H 0.2173 -0.7423 -0.2069 0.085 Uiso 1 1 calc GR
H31B H 0.0512 -0.7494 -0.1634 0.085 Uiso 1 1 calc GR
H31C H 0.2345 -0.6878 -0.1607 0.085 Uiso 1 1 calc GR

loop_
_atom_site_aniso_label
_atom_site_aniso_U_11
_atom_site_aniso_U_22
_atom_site_aniso_U_33
_atom_site_aniso_U_23
_atom_site_aniso_U_13
_atom_site_aniso_U_12
Se1 0.03408(14) 0.04559(16) 0.02543(13) 0.00974(12) 0.00594(12) 0.01046(13)
O1 0.0247(9) 0.0217(9) 0.0291(9) 0.0027(7) -0.0017(7) 0.0043(7)
O2 0.0281(10) 0.0368(11) 0.0460(11) -0.0033(9) -0.0064(8) -0.0009(8)
O3 0.0387(12) 0.0370(12) 0.0537(13) -0.0116(10) -0.0030(10) 0.0038(9)
O4 0.0238(9) 0.0278(9) 0.0225(8) 0.0039(7) 0.0012(7) 0.0050(7)
O5 0.0403(13) 0.0827(19) 0.0380(12) 0.0207(12) 0.0009(10) 0.0273(13)
O6 0.0233(8) 0.0219(8) 0.0284(8) 0.0059(6) 0.0038(8) 0.0048(7)
O7 0.0390(12) 0.0370(12) 0.0662(15) 0.0231(11) 0.0252(11) 0.0167(10)
O8 0.0231(9) 0.0268(9) 0.0306(9) -0.0029(7) -0.0021(7) 0.0051(7)
O9 0.0210(9) 0.0281(9) 0.0347(9) 0.0033(8) 0.0031(7) 0.0019(7)
C1 0.0187(11) 0.0245(12) 0.0286(11) 0.0049(9) 0.0022(9) 0.0007(9)
C2 0.0188(11) 0.0247(12) 0.0248(11) 0.0039(9) 0.0013(10) 0.0033(10)
C3 0.0206(12) 0.0219(11) 0.0241(11) 0.0032(9) 0.0024(9) 0.0041(9)
C4 0.0220(12) 0.0219(12) 0.0231(11) 0.0010(9) 0.0015(9) 0.0025(10)
C5 0.0238(11) 0.0269(13) 0.0233(11) 0.0035(10) 0.0013(9) 0.0036(11)
C6 0.0250(13) 0.0261(13) 0.0332(13) 0.0036(10) 0.0006(10) -0.0018(10)
C7 0.0410(19) 0.0483(19) 0.058(2) -0.0062(16) -0.0139(16) -0.0045(16)
C8 0.0306(14) 0.0321(14) 0.0274(12) 0.0059(10) -0.0038(10) 0.0002(11)
C9 0.0388(14) 0.0275(12) 0.0259(12) 0.0011(9) 0.0008(12) -0.0055(13)
C10 0.0428(17) 0.0386(16) 0.0340(15) -0.0003(12) 0.0054(13) -0.0043(14)
C11 0.049(2) 0.057(2) 0.0503(19) -0.0052(16) 0.0190(19) -0.0042(19)
C12 0.086(3) 0.053(2) 0.0310(16) -0.0056(15) 0.0199(18) -0.015(2)
C13 0.079(3) 0.052(2) 0.0257(13) -0.0005(13) 0.0002(18) -0.009(2)
C14 0.0547(19) 0.0436(18) 0.0302(15) 0.0031(13) -0.0060(14) -0.0041(15)
C15 0.0267(12) 0.0246(11) 0.0284(11) 0.0043(9) 0.0037(11) 0.0062(10)
C16 0.0295(13) 0.0233(12) 0.0237(12) 0.0002(10) 0.0000(10) 0.0026(10)
C17 0.0371(15) 0.0272(14) 0.0323(14) 0.0029(11) 0.0032(11) 0.0088(11)
C18 0.0546(19) 0.0236(13) 0.0426(15) 0.0045(11) -0.0006(15) 0.0087(14)
C19 0.0590(19) 0.0237(13) 0.0360(14) 0.0050(10) -0.0034(15) -0.0077(14)
C20 0.0406(16) 0.0335(15) 0.0318(13) 0.0028(11) 0.0018(12) -0.0099(13)
C21 0.0312(13) 0.0275(13) 0.0272(12) 0.0010(10) -0.0006(11) 0.0000(11)
C22 0.0218(11) 0.0247(13) 0.0256(12) 0.0061(10) 0.0022(9) -0.0016(10)
C23 0.0265(12) 0.0272(12) 0.0312(13) 0.0022(10) 0.0017(10) -0.0059(9)
C24 0.0323(15) 0.0357(16) 0.0402(15) 0.0021(12) -0.0045(12) -0.0056(12)
C25 0.0413(18) 0.0461(19) 0.0468(18) -0.0010(15) -0.0083(14) -0.0161(15)
C26 0.057(2) 0.0451(18) 0.0497(18) -0.0179(14) 0.0061(18) -0.0241(19)
C27 0.0446(18) 0.0442(18) 0.066(2) -0.0238(16) 0.0143(19) -0.0118(17)
C28 0.0288(15) 0.0354(15) 0.0491(16) -0.0097(13) 0.0057(12) -0.0078(12)
C29 0.0389(16) 0.0494(19) 0.0349(15) 0.0219(14) -0.0016(13) 0.0042(14)
C30 0.059(2) 0.042(2) 0.088(3) -0.003(2) -0.037(2) 0.0028(18)
C31 0.0399(19) 0.084(3) 0.0457(18) 0.0274(19) -0.0050(15) -0.0018(19)

loop_
_atom_type_symbol
_atom_type_description
_atom_type_scat_dispersion_real
_atom_type_scat_dispersion_imag
_atom_type_scat_source
C C 0.0181 0.0091 'International Tables Vol C Tables 4.2.6.8 and 6.1.1.4'
H H 0.0000 0.0000 'International Tables Vol C Tables 4.2.6.8 and 6.1.1.4'
O O 0.0492 0.0322 'International Tables Vol C Tables 4.2.6.8 and 6.1.1.4'
Se Se -0.7943 1.1372 'International Tables Vol C Tables 4.2.6.8 and 6.1.1.4'

loop_
_exptl_crystal_face_index_h
_exptl_crystal_face_index_k
_exptl_crystal_face_index_l
_exptl_crystal_face_perp_dist
_exptl_oxdiff_crystal_face_indexfrac_h
_exptl_oxdiff_crystal_face_indexfrac_k
_exptl_oxdiff_crystal_face_indexfrac_l
_exptl_oxdiff_crystal_face_x
_exptl_oxdiff_crystal_face_y
_exptl_oxdiff_crystal_face_z
0 9 11 0.0152 0.0046 9.0043 11.0036 -0.9460 0.3687 0.0180
0 -9 -11 0.0152 -0.0046 -9.0043 -11.0036 0.9460 -0.3687 -0.0180
3 -4 7 0.0770 3.0001 -3.9943 6.9929 0.0218 -0.0655 0.9117
-3 4 -7 0.0770 -3.0001 3.9943 -6.9929 -0.0218 0.0655 -0.9117
0 -7 14 0.0364 -0.0001 -6.9919 14.0000 -0.3128 -0.7960 0.5418
0 7 -14 0.0364 0.0001 6.9919 -14.0000 0.3128 0.7960 -0.5418
4 2 -3 0.0867 4.0007 2.0003 -3.0091 0.2483 0.6939 0.7056
-4 -2 3 0.0867 -4.0007 -2.0003 3.0091 -0.2483 -0.6939 -0.7056

loop_
_geom_angle_atom_site_label_1
_geom_angle_atom_site_label_2
_geom_angle_atom_site_label_3
_geom_angle
C29 Se1 C5 97.41(12)
C1 O1 C5 113.5(2)
C6 O2 C7 115.9(3)
C8 O4 C2 116.1(2)
C15 O6 C3 116.7(2)
C22 O8 C4 117.0(2)
O1 C1 C2 111.8(2)
O1 C1 C6 107.4(2)
C6 C1 C2 110.3(2)
O4 C2 C1 107.0(2)
O4 C2 C3 109.6(2)
C3 C2 C1 109.7(2)
O6 C3 C2 109.6(2)
O6 C3 C4 106.35(19)
C4 C3 C2 113.1(2)
O8 C4 C3 103.95(19)
O8 C4 C5 113.1(2)
C3 C4 C5 111.3(2)
O1 C5 Se1 113.53(17)
O1 C5 C4 109.25(19)
C4 C5 Se1 113.31(17)
O2 C6 C1 108.9(2)
O3 C6 O2 125.5(3)
O3 C6 C1 125.6(3)
O4 C8 C9 112.0(2)
O5 C8 O4 123.2(3)
O5 C8 C9 124.8(3)
C10 C9 C8 122.5(3)
C10 C9 C14 120.4(3)
C14 C9 C8 117.0(3)
C9 C10 C11 119.2(3)
C12 C11 C10 120.1(4)
C13 C12 C11 120.8(3)
C12 C13 C14 119.9(3)
C13 C14 C9 119.5(4)
O6 C15 C16 112.0(2)
O7 C15 O6 122.9(2)
O7 C15 C16 125.1(2)
C17 C16 C15 117.7(2)
C21 C16 C15 122.2(2)
C21 C16 C17 120.1(3)
C18 C17 C16 119.8(3)
C19 C18 C17 120.2(3)
C18 C19 C20 120.3(3)
C19 C20 C21 120.4(3)
C20 C21 C16 119.3(3)
O8 C22 C23 111.8(2)
O9 C22 O8 123.3(2)
O9 C22 C23 124.8(2)
C24 C23 C22 118.4(3)
C28 C23 C22 121.5(2)
C28 C23 C24 120.0(3)
C25 C24 C23 119.7(3)
C26 C25 C24 120.2(3)
C27 C26 C25 120.1(3)
C26 C27 C28 120.6(3)
C27 C28 C23 119.3(3)
C30 C29 Se1 115.2(3)
C29 C30 C31 116.6(4)

loop_
_geom_bond_atom_site_label_1
_geom_bond_atom_site_label_2
_geom_bond_distance
Se1 C5 1.984(2)
Se1 C29 1.967(3)
O1 C1 1.411(3)
O1 C5 1.415(3)
O2 C6 1.336(3)
O2 C7 1.446(4)
O3 C6 1.190(4)
O4 C2 1.445(3)
O4 C8 1.349(3)
O5 C8 1.202(4)
O6 C3 1.440(3)
O6 C15 1.356(3)
O7 C15 1.202(4)
O8 C4 1.436(3)
O8 C22 1.342(3)
O9 C22 1.208(3)
C1 C2 1.526(3)
C1 C6 1.522(4)
C2 C3 1.520(4)
C3 C4 1.517(3)
C4 C5 1.538(3)
C8 C9 1.487(4)
C9 C10 1.378(5)
C9 C14 1.395(4)
C10 C11 1.386(4)
C11 C12 1.378(6)
C12 C13 1.367(7)
C13 C14 1.382(5)
C15 C16 1.481(4)
C16 C17 1.395(4)
C16 C21 1.394(4)
C17 C18 1.384(4)
C18 C19 1.378(5)
C19 C20 1.385(5)
C20 C21 1.389(4)
C22 C23 1.488(4)
C23 C24 1.393(4)
C23 C28 1.391(4)
C24 C25 1.386(5)
C25 C26 1.380(6)
C26 C27 1.377(6)
C27 C28 1.388(4)
C29 C30 1.481(5)
C30 C31 1.485(5)
